data_7124944
loop_
_publ_author_name
'Lichtenberg, C.'
'Krummenacher, I.'

_publ_section_title
;
 Aminotroponiminates as tunable, redox-active ligands: reversible single
 electron transfer and reductive dimerisation.
;
_journal_issue 65
_journal_name_full 'Chemical communications (Cambridge, England)'
_journal_page_first 10044
_journal_page_last 10047
_journal_paper_doi 10.1039/c6cc05762d
_journal_volume 52
_journal_year 2016
_chemical_formula_moiety '2(C28 H41 N2 Na2 O3)'
_chemical_formula_sum 'C56 H82 N4 Na4 O6'
_chemical_formula_weight 999.21
_space_group_crystal_system monoclinic
_space_group_IT_number 13
_space_group_name_Hall '-P 2yc'
_space_group_name_H-M_alt 'P 1 2/c 1'
_atom_sites_solution_hydrogens geom
_audit_creation_date 2016-02-25
_audit_creation_method
;
Olex2 1.2
(compiled 2016.02.19 svn.r3266 for OlexSys, GUI svn.r5155)
;
_audit_update_record
;
2016-02-25 deposited with the CCDC.
2016-07-20 downloaded from the CCDC.
;
_cell_angle_alpha 90
_cell_angle_beta 100.193(10)
_cell_angle_gamma 90
_cell_formula_units_Z 4
_cell_length_a 18.372(6)
_cell_length_b 10.659(2)
_cell_length_c 28.255(5)
_cell_measurement_reflns_used 2849
_cell_measurement_temperature 100(2)
_cell_measurement_theta_max 21.93
_cell_measurement_theta_min 2.25
_cell_volume 5446(2)
_computing_molecular_graphics 'Olex2 (Dolomanov et al., 2009)'
_computing_publication_material 'Olex2 (Dolomanov et al., 2009)'
_computing_structure_refinement 'ShelXL (Sheldrick, 2015)'
_diffrn_ambient_temperature 100.0
_diffrn_measured_fraction_theta_full 0.996
_diffrn_measured_fraction_theta_max 0.996
_diffrn_measurement_device_type 'Bruker APEX-II CCD'
_diffrn_measurement_method '\f and \w scans'
_diffrn_radiation_type MoK\a
_diffrn_radiation_wavelength 0.71073
_diffrn_reflns_av_R_equivalents 0.0834
_diffrn_reflns_av_unetI/netI 0.1125
_diffrn_reflns_Laue_measured_fraction_full 0.996
_diffrn_reflns_Laue_measured_fraction_max 0.996
_diffrn_reflns_limit_h_max 14
_diffrn_reflns_limit_h_min -21
_diffrn_reflns_limit_k_max 11
_diffrn_reflns_limit_k_min -12
_diffrn_reflns_limit_l_max 30
_diffrn_reflns_limit_l_min -33
_diffrn_reflns_number 29900
_diffrn_reflns_point_group_measured_fraction_full 0.996
_diffrn_reflns_point_group_measured_fraction_max 0.996
_diffrn_reflns_theta_full 25.085
_diffrn_reflns_theta_max 25.085
_diffrn_reflns_theta_min 1.126
_diffrn_standards_number 0
_exptl_absorpt_coefficient_mu 0.105
_exptl_absorpt_correction_T_max 0.7452
_exptl_absorpt_correction_T_min 0.5823
_exptl_absorpt_correction_type multi-scan
_exptl_absorpt_process_details
;
SADABS-2014/4 (Bruker,2014/4) was used for absorption correction.
wR2(int) was 0.1104 before and 0.0500 after correction.
The Ratio of minimum to maximum transmission is 0.7814.
The \l/2 correction factor is Not present.
;
_exptl_crystal_colour red
_exptl_crystal_density_diffrn 1.219
_exptl_crystal_description block
_exptl_crystal_F_000 2152
_exptl_crystal_size_max 0.07
_exptl_crystal_size_mid 0.05
_exptl_crystal_size_min 0.02
_refine_diff_density_max 0.679
_refine_diff_density_min -0.624
_refine_diff_density_rms 0.060
_refine_ls_extinction_method none
_refine_ls_goodness_of_fit_ref 1.026
_refine_ls_hydrogen_treatment constr
_refine_ls_matrix_type full
_refine_ls_number_parameters 628
_refine_ls_number_reflns 9649
_refine_ls_number_restraints 2
_refine_ls_restrained_S_all 1.083
_refine_ls_R_factor_all 0.1371
_refine_ls_R_factor_gt 0.0706
_refine_ls_shift/su_max 0.001
_refine_ls_shift/su_mean 0.000
_refine_ls_structure_factor_coef Fsqd
_refine_ls_weighting_details 'w=1/[\s^2^(Fo^2^)+(0.0521P)^2^+2.9135P] where P=(Fo^2^+2Fc^2^)/3'
_refine_ls_weighting_scheme calc
_refine_ls_wR_factor_gt 0.1264
_refine_ls_wR_factor_ref 0.1462
_reflns_Friedel_coverage 0.000
_reflns_number_gt 5693
_reflns_number_total 9649
_reflns_threshold_expression 'I > 2\s(I)'
_cod_data_source_file c6cc05762d3.cif
_cod_data_source_block compound4
_cod_database_code 7124944
_shelx_space_group_comment
;
The symmetry employed for this shelxl refinement is uniquely defined
by the following loop, which should always be used as a source of
symmetry information in preference to the above space-group names.
They are only intended as comments.
;
_shelx_estimated_absorpt_t_max 0.998
_shelx_estimated_absorpt_t_min 0.993
_olex2_refinement_description
;
1. Fixed Uiso
 At 1.2 times of:
  All C(H) groups, All C(H,H) groups, All C(H,H,H,H) groups
 At 1.5 times of:
  All C(H,H,H) groups
2. Restrained distances
 H7-H8
 2.15 with sigma of 0.005
 H36-H35
 2.1 with sigma of 0.005
3. Uiso/Uaniso restraints and constraints
Uanis(C51A) = Uanis(C51)
Uanis(C50) = Uanis(C50A)
Uanis(C29) = Uanis(C1)
Uanis(C3) = Uanis(C31)
Uanis(C47) = Uanis(C47A) = Uanis(C46)
4. Others
 Sof(H52C)=Sof(H52D)=Sof(H49C)=Sof(H49D)=Sof(C50A)=Sof(H50C)=Sof(H50D)=
 Sof(C51A)=Sof(H51C)=Sof(H51D)=1-FVAR(1)
 Sof(H52A)=Sof(H52B)=Sof(H49A)=Sof(H49B)=Sof(C50)=Sof(H50A)=Sof(H50B)=Sof(C51)=
 Sof(H51A)=Sof(H51B)=FVAR(1)
 Sof(H46C)=Sof(H46D)=Sof(H48C)=Sof(H48D)=Sof(C47)=Sof(H47C)=Sof(H47D)=1-FVAR(2)
 Sof(H46A)=Sof(H46B)=Sof(H48A)=Sof(H48B)=Sof(C47A)=Sof(H47A)=Sof(H47B)=FVAR(2)
5.a Ternary CH refined with riding coordinates:
 C7(H7), C8(H8), C35(H35), C36(H36)
5.b Secondary CH2 refined with riding coordinates:
 C28(H28A,H28B), C24(H24A,H24B), C27(H27A,H27B), C20(H20A,H20B), C21(H21A,
 H21B), C22(H22A,H22B), C25(H25A,H25B), C26(H26A,H26B), C17(H17A,H17B),
 C23(H23A,H23B), C18(H18A,H18B), C56(H56A,H56B), C53(H53A,H53B), C54(H54A,H54B),
  C55(H55A,H55B), C19(H19A,H19B), C45(H45A,H45B), C52(H52A,H52B), C52(H52C,
 H52D), C46(H46A,H46B), C46(H46C,H46D), C49(H49A,H49B), C49(H49C,H49D),
 C48(H48A,H48B), C48(H48C,H48D), C50(H50A,H50B), C47A(H47A,H47B), C51(H51A,
 H51B), C50A(H50C,H50D), C51A(H51C,H51D), C47(H47C,H47D)
5.c Aromatic/amide H refined with riding coordinates:
 C6(H6), C5(H5), C3(H3), C12(H12), C16(H16), C15(H15), C13(H13), C4(H4),
 C14(H14), C31(H31), C34(H34), C33(H33), C32(H32), C40(H40), C41(H41), C43(H43),
  C42(H42), C44(H44)
5.d Idealised Me refined as rotating group:
 C9(H9A,H9B,H9C), C10(H10A,H10B,H10C), C38(H38A,H38B,H38C), C37(H37A,H37B,H37C)
;
_shelx_shelxl_version_number 2014/7
_olex2_submission_special_instructions 'No special instructions were received'

loop_
_space_group_symop_operation_xyz
'x, y, z'
'-x, y, -z+1/2'
'-x, -y, -z'
'x, -y, z-1/2'

loop_
_atom_site_label
_atom_site_type_symbol
_atom_site_fract_x
_atom_site_fract_y
_atom_site_fract_z
_atom_site_U_iso_or_equiv
_atom_site_adp_type
_atom_site_occupancy
_atom_site_site_symmetry_order
_atom_site_calc_flag
_atom_site_refinement_flags_posn
_atom_site_refinement_flags_occupancy
_atom_site_disorder_assembly
_atom_site_disorder_group
Na2 Na 0.05876(7) 0.60732(11) 0.71889(5) 0.0157(3) Uani 1 1 d . . . .
Na1 Na -0.05539(7) 0.51117(12) 0.60960(5) 0.0179(3) Uani 1 1 d . . . .
N1 N 0.03378(13) 0.4247(2) 0.66881(9) 0.0123(6) Uani 1 1 d . . . .
O3 O 0.10338(13) 0.7902(2) 0.69644(8) 0.0237(6) Uani 1 1 d . . . .
O1 O -0.13402(13) 0.3780(2) 0.55898(8) 0.0227(6) Uani 1 1 d . . . .
O2 O -0.02724(13) 0.6441(2) 0.55154(8) 0.0239(6) Uani 1 1 d . . . .
C6 C -0.05760(17) 0.1598(3) 0.69772(12) 0.0132(8) Uani 1 1 d . . . .
H6 H -0.0411 0.0935 0.6797 0.016 Uiso 1 1 calc R . . .
C7 C -0.00284(17) 0.2493(3) 0.72284(11) 0.0123(7) Uani 1 1 d . . . .
H7 H 0.0460 0.2169 0.7173 0.015 Uiso 1 1 calc DR . . .
C5 C -0.13007(18) 0.1688(3) 0.69942(11) 0.0141(8) Uani 1 1 d . . . .
H5 H -0.1598 0.0975 0.6893 0.017 Uiso 1 1 calc R . . .
C1 C -0.01317(17) 0.3765(3) 0.69553(11) 0.0113(5) Uani 1 1 d . . . .
C3 C -0.14040(17) 0.3965(3) 0.71553(11) 0.0129(5) Uani 1 1 d . . . .
H3 H -0.1704 0.4563 0.7280 0.015 Uiso 1 1 calc R . . .
C9 C 0.15608(19) 0.4519(3) 0.64941(13) 0.0223(9) Uani 1 1 d . . . .
H9A H 0.1719 0.5020 0.6785 0.033 Uiso 1 1 calc GR . . .
H9B H 0.1342 0.5072 0.6230 0.033 Uiso 1 1 calc GR . . .
H9C H 0.1989 0.4085 0.6408 0.033 Uiso 1 1 calc GR . . .
C8 C 0.10056(17) 0.3586(3) 0.65841(12) 0.0157(8) Uani 1 1 d . . . .
H8 H 0.1221 0.3068 0.6870 0.019 Uiso 1 1 calc DR . . .
C11 C -0.12314(17) 0.6482(3) 0.66653(11) 0.0130(8) Uani 1 1 d . . . .
C12 C -0.11222(19) 0.7807(3) 0.66237(12) 0.0168(8) Uani 1 1 d . . . .
H12 H -0.0692 0.8173 0.6808 0.020 Uiso 1 1 calc R . . .
C16 C -0.18807(17) 0.6023(3) 0.63624(12) 0.0151(8) Uani 1 1 d . . . .
H16 H -0.1983 0.5149 0.6359 0.018 Uiso 1 1 calc R . . .
C15 C -0.23689(19) 0.6819(3) 0.60723(12) 0.0198(8) Uani 1 1 d . . . .
H15 H -0.2798 0.6472 0.5880 0.024 Uiso 1 1 calc R . . .
C13 C -0.1606(2) 0.8570(3) 0.63330(12) 0.0193(8) Uani 1 1 d . . . .
H13 H -0.1502 0.9441 0.6320 0.023 Uiso 1 1 calc R . . .
C4 C -0.16616(17) 0.2745(3) 0.71484(11) 0.0125(8) Uani 1 1 d . . . .
H4 H -0.2117 0.2606 0.7256 0.015 Uiso 1 1 calc R . . .
C28 C 0.1182(2) 0.9085(3) 0.72107(13) 0.0213(9) Uani 1 1 d . . . .
H28A H 0.1554 0.8979 0.7508 0.026 Uiso 1 1 calc R . . .
H28B H 0.0724 0.9436 0.7297 0.026 Uiso 1 1 calc R . . .
C10 C 0.07740(19) 0.2725(3) 0.61576(12) 0.0219(9) Uani 1 1 d . . . .
H10A H 0.0566 0.3225 0.5875 0.033 Uiso 1 1 calc GR . . .
H10B H 0.0400 0.2133 0.6230 0.033 Uiso 1 1 calc GR . . .
H10C H 0.1206 0.2261 0.6092 0.033 Uiso 1 1 calc GR . . .
C24 C -0.0826(2) 0.7300(3) 0.52947(14) 0.0278(9) Uani 1 1 d . . . .
H24A H -0.1191 0.7461 0.5507 0.033 Uiso 1 1 calc R . . .
H24B H -0.1089 0.6965 0.4984 0.033 Uiso 1 1 calc R . . .
C27 C 0.1474(2) 0.9930(3) 0.68610(13) 0.0239(9) Uani 1 1 d . . . .
H27A H 0.2010 0.9800 0.6871 0.029 Uiso 1 1 calc R . . .
H27B H 0.1381 1.0824 0.6924 0.029 Uiso 1 1 calc R . . .
C20 C -0.1592(2) 0.2657(4) 0.58023(14) 0.0368(11) Uani 1 1 d . . . .
H20A H -0.1686 0.2832 0.6130 0.044 Uiso 1 1 calc R . . .
H20B H -0.1218 0.1981 0.5821 0.044 Uiso 1 1 calc R . . .
C21 C 0.0343(2) 0.6621(3) 0.52773(14) 0.0296(10) Uani 1 1 d . . . .
H21A H 0.0298 0.6076 0.4990 0.036 Uiso 1 1 calc R . . .
H21B H 0.0811 0.6414 0.5496 0.036 Uiso 1 1 calc R . . .
C22 C 0.0336(2) 0.7994(3) 0.51321(14) 0.0341(10) Uani 1 1 d . . . .
H22A H 0.0379 0.8081 0.4789 0.041 Uiso 1 1 calc R . . .
H22B H 0.0747 0.8456 0.5332 0.041 Uiso 1 1 calc R . . .
C25 C 0.1011(2) 0.8083(3) 0.64567(13) 0.0293(10) Uani 1 1 d . . . .
H25A H 0.0554 0.7715 0.6269 0.035 Uiso 1 1 calc R . . .
H25B H 0.1444 0.7685 0.6353 0.035 Uiso 1 1 calc R . . .
C14 C -0.2251(2) 0.8090(3) 0.60554(13) 0.0233(9) Uani 1 1 d . . . .
H14 H -0.2595 0.8624 0.5862 0.028 Uiso 1 1 calc R . . .
C26 C 0.1024(2) 0.9497(3) 0.63858(13) 0.0263(9) Uani 1 1 d . . . .
H26A H 0.1267 0.9724 0.6112 0.032 Uiso 1 1 calc R . . .
H26B H 0.0518 0.9855 0.6333 0.032 Uiso 1 1 calc R . . .
C17 C -0.19460(19) 0.4289(4) 0.52520(13) 0.0260(9) Uani 1 1 d . . . .
H17A H -0.1849 0.4208 0.4920 0.031 Uiso 1 1 calc R . . .
H17B H -0.2016 0.5188 0.5320 0.031 Uiso 1 1 calc R . . .
C23 C -0.0411(2) 0.8480(4) 0.52191(16) 0.0388(11) Uani 1 1 d . . . .
H23A H -0.0352 0.9026 0.5507 0.047 Uiso 1 1 calc R . . .
H23B H -0.0669 0.8955 0.4938 0.047 Uiso 1 1 calc R . . .
C18 C -0.2622(2) 0.3549(4) 0.53104(15) 0.0394(11) Uani 1 1 d . . . .
H18A H -0.2972 0.3476 0.5002 0.047 Uiso 1 1 calc R . . .
H18B H -0.2879 0.3931 0.5555 0.047 Uiso 1 1 calc R . . .
Na4 Na 0.43929(7) 0.95075(11) 0.77879(5) 0.0166(3) Uani 1 1 d . . . .
O6 O 0.37903(12) 0.7711(2) 0.78927(8) 0.0213(6) Uani 1 1 d . . . .
C31 C 0.36149(17) 1.1600(3) 0.70968(11) 0.0129(5) Uani 1 1 d . . . .
H31 H 0.3304 1.1004 0.7212 0.015 Uiso 1 1 calc R . . .
C30 C 0.42751(18) 1.1103(3) 0.69850(11) 0.0127(7) Uani 1 1 d . . . .
C35 C 0.50086(16) 1.3082(3) 0.72256(11) 0.0115(7) Uani 1 1 d . . . .
H35 H 0.5508 1.3406 0.7192 0.014 Uiso 1 1 calc DR . . .
C34 C 0.44655(18) 1.3973(3) 0.69559(12) 0.0159(8) Uani 1 1 d . . . .
H34 H 0.4649 1.4654 0.6794 0.019 Uiso 1 1 calc R . . .
C56 C 0.3969(2) 0.6392(3) 0.78921(13) 0.0244(9) Uani 1 1 d . . . .
H56A H 0.4306 0.6157 0.8193 0.029 Uiso 1 1 calc R . . .
H56B H 0.4211 0.6184 0.7615 0.029 Uiso 1 1 calc R . . .
C33 C 0.37286(19) 1.3872(3) 0.69275(12) 0.0179(8) Uani 1 1 d . . . .
H33 H 0.3437 1.4574 0.6803 0.022 Uiso 1 1 calc R . . .
C32 C 0.33472(18) 1.2813(3) 0.70659(12) 0.0176(8) Uani 1 1 d . . . .
H32 H 0.2871 1.2950 0.7143 0.021 Uiso 1 1 calc R . . .
C53 C 0.30063(18) 0.7872(3) 0.77316(14) 0.0230(9) Uani 1 1 d . . . .
H53A H 0.2912 0.8510 0.7473 0.028 Uiso 1 1 calc R . . .
H53B H 0.2766 0.8147 0.8001 0.028 Uiso 1 1 calc R . . .
C54 C 0.27125(19) 0.6615(3) 0.75460(13) 0.0220(9) Uani 1 1 d . . . .
H54A H 0.2734 0.6516 0.7200 0.026 Uiso 1 1 calc R . . .
H54B H 0.2197 0.6491 0.7594 0.026 Uiso 1 1 calc R . . .
C55 C 0.32390(19) 0.5715(3) 0.78537(13) 0.0226(9) Uani 1 1 d . . . .
H55A H 0.3101 0.5593 0.8174 0.027 Uiso 1 1 calc R . . .
H55B H 0.3252 0.4890 0.7695 0.027 Uiso 1 1 calc R . . .
C19 C -0.2290(2) 0.2290(4) 0.54759(15) 0.0454(13) Uani 1 1 d . . . .
H19A H -0.2620 0.1809 0.5650 0.054 Uiso 1 1 calc R . . .
H19B H -0.2186 0.1785 0.5201 0.054 Uiso 1 1 calc R . . .
N2 N -0.07072(14) 0.5819(2) 0.69546(9) 0.0123(6) Uani 1 1 d . . . .
C29 C 0.49176(17) 1.1818(3) 0.69549(11) 0.0113(5) Uani 1 1 d . . . .
C2 C -0.07701(17) 0.4473(3) 0.70083(11) 0.0113(7) Uani 1 1 d . . . .
N3 N 0.54122(14) 1.1352(2) 0.67043(9) 0.0126(6) Uani 1 1 d . . . .
C36 C 0.61039(16) 1.2008(3) 0.66603(12) 0.0139(8) Uani 1 1 d . . . .
H36 H 0.6317 1.2388 0.6978 0.017 Uiso 1 1 calc DR . . .
C38 C 0.59573(19) 1.3054(3) 0.62834(13) 0.0236(9) Uani 1 1 d . . . .
H38A H 0.5601 1.3651 0.6375 0.035 Uiso 1 1 calc GR . . .
H38B H 0.5756 1.2689 0.5969 0.035 Uiso 1 1 calc GR . . .
H38C H 0.6421 1.3489 0.6265 0.035 Uiso 1 1 calc GR . . .
C37 C 0.66424(18) 1.1080(3) 0.65264(13) 0.0245(9) Uani 1 1 d . . . .
H37A H 0.6420 1.0647 0.6230 0.037 Uiso 1 1 calc GR . . .
H37B H 0.6769 1.0465 0.6786 0.037 Uiso 1 1 calc GR . . .
H37C H 0.7091 1.1518 0.6476 0.037 Uiso 1 1 calc GR . . .
N4 N 0.43265(14) 0.9754(2) 0.69270(10) 0.0147(7) Uani 1 1 d . . . .
C39 C 0.37983(18) 0.9146(3) 0.66156(12) 0.0163(8) Uani 1 1 d . . . .
C40 C 0.3822(2) 0.7810(3) 0.65952(13) 0.0234(9) Uani 1 1 d . . . .
H40 H 0.4190 0.7377 0.6814 0.028 Uiso 1 1 calc R . . .
C41 C 0.3334(2) 0.7127(4) 0.62719(14) 0.0344(11) Uani 1 1 d . . . .
H41 H 0.3368 0.6238 0.6275 0.041 Uiso 1 1 calc R . . .
C43 C 0.2752(2) 0.9003(4) 0.59436(13) 0.0293(10) Uani 1 1 d . . . .
H43 H 0.2384 0.9413 0.5718 0.035 Uiso 1 1 calc R . . .
C42 C 0.2791(2) 0.7710(4) 0.59393(14) 0.0324(10) Uani 1 1 d . . . .
H42 H 0.2456 0.7231 0.5715 0.039 Uiso 1 1 calc R . . .
C44 C 0.32327(18) 0.9719(3) 0.62683(12) 0.0195(8) Uani 1 1 d . . . .
H44 H 0.3187 1.0607 0.6261 0.023 Uiso 1 1 calc R . . .
Na3 Na 0.46434(7) 1.03438(12) 0.60850(5) 0.0212(3) Uani 1 1 d . . . .
O5 O 0.49977(14) 0.8716(2) 0.56348(9) 0.0309(7) Uani 1 1 d . . . .
O4 O 0.40533(14) 1.1775(2) 0.55341(9) 0.0305(7) Uani 1 1 d . . . .
C45 C 0.3429(2) 1.1454(4) 0.51803(14) 0.0388(11) Uani 1 1 d . . . .
H45A H 0.3310 1.0552 0.5200 0.047 Uiso 1 1 calc R . . .
H45B H 0.3527 1.1635 0.4854 0.047 Uiso 1 1 calc R . . .
C52 C 0.5427(2) 0.7779(4) 0.59251(15) 0.0431(11) Uani 1 1 d . . . .
H52A H 0.5223 0.7630 0.6222 0.052 Uiso 0.541(11) 1 calc R P A 1
H52B H 0.5945 0.8064 0.6018 0.052 Uiso 0.541(11) 1 calc R P A 1
H52C H 0.5379 0.7863 0.6267 0.052 Uiso 0.459(11) 1 calc R P A 2
H52D H 0.5956 0.7837 0.5898 0.052 Uiso 0.459(11) 1 calc R P A 2
C46 C 0.2803(2) 1.2244(4) 0.52868(16) 0.0488(11) Uani 1 1 d . . . .
H46A H 0.2561 1.1862 0.5538 0.059 Uiso 0.673(16) 1 calc R P B 1
H46B H 0.2429 1.2402 0.4995 0.059 Uiso 0.673(16) 1 calc R P B 1
H46C H 0.2562 1.2674 0.4990 0.059 Uiso 0.327(16) 1 calc R P B 2
H46D H 0.2430 1.1701 0.5399 0.059 Uiso 0.327(16) 1 calc R P B 2
C49 C 0.4505(2) 0.8111(4) 0.52496(15) 0.0409(11) Uani 1 1 d . . . .
H49A H 0.4631 0.8342 0.4934 0.049 Uiso 0.541(11) 1 calc R P A 1
H49B H 0.3986 0.8353 0.5253 0.049 Uiso 0.541(11) 1 calc R P A 1
H49C H 0.4469 0.8606 0.4950 0.049 Uiso 0.459(11) 1 calc R P A 2
H49D H 0.4005 0.8034 0.5331 0.049 Uiso 0.459(11) 1 calc R P A 2
C48 C 0.3931(3) 1.2998(4) 0.57177(17) 0.0542(13) Uani 1 1 d . . . .
H48A H 0.4329 1.3578 0.5664 0.065 Uiso 0.673(16) 1 calc R P B 1
H48B H 0.3928 1.2953 0.6067 0.065 Uiso 0.673(16) 1 calc R P B 1
H48C H 0.4149 1.3651 0.5536 0.065 Uiso 0.327(16) 1 calc R P B 2
H48D H 0.4161 1.3060 0.6061 0.065 Uiso 0.327(16) 1 calc R P B 2
C50 C 0.4616(8) 0.6686(14) 0.5343(5) 0.034(2) Uani 0.541(11) 1 d . P A 1
H50A H 0.4248 0.6356 0.5528 0.041 Uiso 0.541(11) 1 calc R P A 1
H50B H 0.4570 0.6219 0.5036 0.041 Uiso 0.541(11) 1 calc R P A 1
C47A C 0.3226(5) 1.3437(8) 0.5466(4) 0.0488(11) Uani 0.673(16) 1 d . P B 1
H47A H 0.3290 1.3985 0.5193 0.059 Uiso 0.673(16) 1 calc R P B 1
H47B H 0.2962 1.3912 0.5685 0.059 Uiso 0.673(16) 1 calc R P B 1
C51 C 0.5396(7) 0.6571(14) 0.5631(5) 0.039(2) Uani 0.541(11) 1 d . P A 1
H51A H 0.5774 0.6561 0.5421 0.046 Uiso 0.541(11) 1 calc R P A 1
H51B H 0.5453 0.5816 0.5838 0.046 Uiso 0.541(11) 1 calc R P A 1
C50A C 0.4811(9) 0.6858(17) 0.5184(6) 0.034(2) Uani 0.459(11) 1 d . P A 2
H50C H 0.5216 0.6887 0.4995 0.041 Uiso 0.459(11) 1 calc R P A 2
H50D H 0.4427 0.6257 0.5036 0.041 Uiso 0.459(11) 1 calc R P A 2
C51A C 0.5096(8) 0.6573(18) 0.5718(7) 0.039(2) Uani 0.459(11) 1 d . P A 2
H51C H 0.4685 0.6309 0.5879 0.046 Uiso 0.459(11) 1 calc R P A 2
H51D H 0.5472 0.5899 0.5754 0.046 Uiso 0.459(11) 1 calc R P A 2
C47 C 0.3071(9) 1.3177(18) 0.5656(8) 0.0488(11) Uani 0.327(16) 1 d . P B 2
H47C H 0.2890 1.3001 0.5959 0.059 Uiso 0.327(16) 1 calc R P B 2
H47D H 0.2921 1.4036 0.5546 0.059 Uiso 0.327(16) 1 calc R P B 2

loop_
_atom_site_aniso_label
_atom_site_aniso_U_11
_atom_site_aniso_U_22
_atom_site_aniso_U_33
_atom_site_aniso_U_23
_atom_site_aniso_U_13
_atom_site_aniso_U_12
Na2 0.0156(7) 0.0153(7) 0.0154(8) 0.0007(6) 0.0006(6) -0.0028(6)
Na1 0.0179(7) 0.0215(8) 0.0134(7) 0.0004(6) 0.0005(6) 0.0024(6)
N1 0.0097(14) 0.0136(15) 0.0131(16) -0.0017(12) 0.0004(13) -0.0009(11)
O3 0.0359(16) 0.0177(14) 0.0177(15) 0.0002(11) 0.0053(12) -0.0073(11)
O1 0.0270(14) 0.0265(15) 0.0126(13) 0.0017(11) -0.0023(12) -0.0020(11)
O2 0.0275(14) 0.0251(14) 0.0202(15) 0.0052(12) 0.0075(12) 0.0028(11)
C6 0.0192(19) 0.0064(18) 0.0136(19) -0.0019(14) 0.0020(16) 0.0004(14)
C7 0.0119(17) 0.0115(18) 0.0130(18) -0.0014(14) 0.0008(15) 0.0032(14)
C5 0.0196(19) 0.0097(18) 0.0112(19) -0.0007(15) -0.0023(16) -0.0022(14)
C1 0.0152(12) 0.0122(12) 0.0045(12) 0.0008(10) -0.0042(10) 0.0003(10)
C3 0.0135(12) 0.0174(13) 0.0069(13) -0.0006(11) -0.0007(10) 0.0031(11)
C9 0.020(2) 0.022(2) 0.026(2) 0.0055(17) 0.0065(18) 0.0026(16)
C8 0.0177(19) 0.018(2) 0.0113(19) 0.0013(15) 0.0029(16) 0.0037(15)
C11 0.0129(17) 0.016(2) 0.0107(19) -0.0028(15) 0.0046(15) 0.0044(14)
C12 0.022(2) 0.013(2) 0.015(2) -0.0013(15) 0.0015(17) -0.0002(15)
C16 0.0150(18) 0.0150(19) 0.016(2) -0.0042(15) 0.0033(16) 0.0022(15)
C15 0.0179(19) 0.027(2) 0.011(2) -0.0063(17) -0.0059(16) 0.0035(16)
C13 0.030(2) 0.0115(19) 0.016(2) -0.0022(16) 0.0032(18) 0.0044(16)
C4 0.0109(17) 0.018(2) 0.0074(18) 0.0004(15) -0.0006(15) -0.0040(14)
C28 0.025(2) 0.016(2) 0.022(2) -0.0038(17) 0.0019(17) -0.0020(16)
C10 0.023(2) 0.024(2) 0.019(2) -0.0004(17) 0.0046(17) 0.0038(16)
C24 0.032(2) 0.029(2) 0.021(2) 0.0044(18) 0.0025(19) 0.0079(18)
C27 0.028(2) 0.015(2) 0.028(2) -0.0012(17) 0.0060(19) -0.0007(16)
C20 0.054(3) 0.034(3) 0.024(2) 0.005(2) 0.010(2) -0.006(2)
C21 0.031(2) 0.039(3) 0.020(2) -0.0003(19) 0.0068(19) 0.0012(19)
C22 0.048(3) 0.031(2) 0.023(2) -0.0014(19) 0.005(2) -0.016(2)
C25 0.043(3) 0.019(2) 0.026(2) -0.0042(17) 0.006(2) -0.0073(18)
C14 0.034(2) 0.020(2) 0.014(2) 0.0014(17) 0.0001(18) 0.0172(17)
C26 0.036(2) 0.021(2) 0.023(2) 0.0040(17) 0.0093(19) 0.0013(17)
C17 0.022(2) 0.038(2) 0.017(2) -0.0007(18) 0.0009(18) 0.0021(17)
C23 0.052(3) 0.024(2) 0.038(3) 0.006(2) 0.001(2) 0.006(2)
C18 0.027(2) 0.063(3) 0.028(3) -0.008(2) 0.004(2) -0.005(2)
Na4 0.0154(7) 0.0184(8) 0.0151(8) -0.0010(6) 0.0004(6) -0.0045(5)
O6 0.0174(13) 0.0166(14) 0.0277(15) -0.0012(11) -0.0017(12) -0.0024(10)
C31 0.0135(12) 0.0174(13) 0.0069(13) -0.0006(11) -0.0007(10) 0.0031(11)
C30 0.0162(18) 0.0125(19) 0.0088(18) 0.0017(15) 0.0010(15) 0.0014(14)
C35 0.0129(17) 0.0066(18) 0.0151(19) -0.0003(14) 0.0027(15) -0.0042(14)
C34 0.025(2) 0.0097(19) 0.012(2) 0.0015(15) 0.0032(17) 0.0019(15)
C56 0.029(2) 0.020(2) 0.025(2) -0.0005(17) 0.0074(19) 0.0051(17)
C33 0.023(2) 0.015(2) 0.014(2) 0.0029(16) 0.0005(17) 0.0094(15)
C32 0.0122(18) 0.027(2) 0.013(2) -0.0013(16) 0.0008(16) 0.0027(15)
C53 0.0171(19) 0.023(2) 0.029(2) 0.0036(18) 0.0046(18) 0.0000(16)
C54 0.020(2) 0.021(2) 0.026(2) 0.0008(17) 0.0051(17) -0.0058(16)
C55 0.028(2) 0.015(2) 0.028(2) -0.0032(17) 0.0131(19) -0.0021(16)
C19 0.058(3) 0.056(3) 0.025(3) -0.008(2) 0.013(2) -0.032(3)
N2 0.0141(15) 0.0093(15) 0.0119(16) 0.0010(12) -0.0018(13) 0.0032(12)
C29 0.0152(12) 0.0122(12) 0.0045(12) 0.0008(10) -0.0042(10) 0.0003(10)
C2 0.0164(18) 0.0098(18) 0.0063(18) -0.0006(14) -0.0022(15) -0.0014(14)
N3 0.0111(14) 0.0155(16) 0.0111(15) -0.0006(12) 0.0015(12) -0.0004(11)
C36 0.0116(18) 0.018(2) 0.0104(19) -0.0029(15) -0.0016(15) -0.0041(14)
C38 0.024(2) 0.028(2) 0.020(2) 0.0047(17) 0.0070(17) -0.0070(17)
C37 0.0145(19) 0.032(2) 0.028(2) -0.0035(18) 0.0081(17) -0.0019(16)
N4 0.0144(15) 0.0138(16) 0.0152(17) -0.0016(13) 0.0007(13) -0.0027(12)
C39 0.0143(18) 0.026(2) 0.0102(19) -0.0028(16) 0.0058(16) -0.0048(15)
C40 0.034(2) 0.021(2) 0.015(2) 0.0005(17) 0.0045(18) -0.0093(17)
C41 0.063(3) 0.026(2) 0.017(2) -0.0097(19) 0.016(2) -0.022(2)
C43 0.022(2) 0.049(3) 0.017(2) -0.007(2) 0.0021(18) -0.0073(19)
C42 0.033(2) 0.047(3) 0.018(2) -0.013(2) 0.008(2) -0.025(2)
C44 0.0155(18) 0.025(2) 0.017(2) -0.0020(17) -0.0001(17) -0.0043(16)
Na3 0.0189(7) 0.0301(8) 0.0135(8) -0.0013(6) 0.0003(6) -0.0047(6)
O5 0.0349(16) 0.0356(16) 0.0202(15) -0.0055(13) -0.0008(13) -0.0025(13)
O4 0.0286(15) 0.0399(17) 0.0193(15) -0.0027(13) -0.0061(13) 0.0041(12)
C45 0.037(3) 0.056(3) 0.019(2) 0.002(2) -0.006(2) -0.003(2)
C52 0.046(3) 0.049(3) 0.030(3) 0.001(2) -0.007(2) 0.007(2)
C46 0.041(2) 0.067(3) 0.033(2) 0.007(2) -0.0052(19) 0.0150(19)
C49 0.037(3) 0.051(3) 0.029(3) -0.009(2) -0.012(2) 0.004(2)
C48 0.065(3) 0.050(3) 0.041(3) -0.009(2) -0.008(3) 0.019(3)
C50 0.030(7) 0.040(5) 0.034(9) -0.016(6) 0.009(4) -0.001(4)
C47A 0.041(2) 0.067(3) 0.033(2) 0.007(2) -0.0052(19) 0.0150(19)
C51 0.036(8) 0.038(3) 0.041(6) -0.001(4) 0.004(5) 0.016(7)
C50A 0.030(7) 0.040(5) 0.034(9) -0.016(6) 0.009(4) -0.001(4)
C51A 0.036(8) 0.038(3) 0.041(6) -0.001(4) 0.004(5) 0.016(7)
C47 0.041(2) 0.067(3) 0.033(2) 0.007(2) -0.0052(19) 0.0150(19)

loop_
_atom_type_symbol
_atom_type_description
_atom_type_scat_dispersion_real
_atom_type_scat_dispersion_imag
_atom_type_scat_source
C C 0.0033 0.0016 'International Tables Vol C Tables 4.2.6.8 and 6.1.1.4'
H H 0.0000 0.0000 'International Tables Vol C Tables 4.2.6.8 and 6.1.1.4'
N N 0.0061 0.0033 'International Tables Vol C Tables 4.2.6.8 and 6.1.1.4'
Na Na 0.0362 0.0249 'International Tables Vol C Tables 4.2.6.8 and 6.1.1.4'
O O 0.0106 0.0060 'International Tables Vol C Tables 4.2.6.8 and 6.1.1.4'

loop_
_geom_angle_atom_site_label_1
_geom_angle_atom_site_label_2
_geom_angle_atom_site_label_3
_geom_angle
_geom_angle_site_symmetry_1
_geom_angle_site_symmetry_3
N1 Na2 N2 118.35(10) . 2_556
O3 Na2 N1 125.27(10) . .
O3 Na2 N2 114.74(10) . .
O3 Na2 N2 114.10(10) . 2_556
N2 Na2 N1 70.42(9) . .
N2 Na2 N2 100.17(9) . 2_556
N1 Na1 O1 118.95(10) . .
N1 Na1 N2 67.74(9) . .
O1 Na1 N2 126.28(9) . .
O2 Na1 N1 122.82(10) . .
O2 Na1 O1 97.53(10) . .
O2 Na1 N2 124.26(10) . .
Na1 N1 Na2 98.05(10) . .
C1 N1 Na2 93.06(19) . .
C1 N1 Na1 96.63(19) . .
C1 N1 C8 124.3(3) . .
C8 N1 Na2 114.94(19) . .
C8 N1 Na1 123.2(2) . .
C28 O3 Na2 131.95(19) . .
C25 O3 Na2 116.63(19) . .
C25 O3 C28 109.5(2) . .
C20 O1 Na1 117.2(2) . .
C17 O1 Na1 120.1(2) . .
C17 O1 C20 108.7(3) . .
C24 O2 Na1 118.4(2) . .
C24 O2 C21 105.7(3) . .
C21 O2 Na1 135.8(2) . .
C5 C6 C7 122.2(3) . .
C6 C7 C7 113.9(2) . 2_556
C6 C7 C1 108.2(3) . .
C7 C7 C1 118.78(16) 2_556 .
C6 C5 C4 126.1(3) . .
N1 C1 C7 125.3(3) . .
N1 C1 C2 118.6(3) . .
C2 C1 C7 116.1(3) . .
C4 C3 Na2 144.3(2) . 2_556
C4 C3 C2 130.9(3) . .
C2 C3 Na2 64.16(18) . 2_556
N1 C8 C10 108.6(3) . .
C9 C8 N1 109.5(3) . .
C9 C8 C10 112.1(3) . .
C16 C11 C12 113.8(3) . .
N2 C11 C12 118.1(3) . .
N2 C11 C16 128.0(3) . .
C13 C12 C11 123.3(3) . .
C15 C16 C11 121.9(3) . .
C14 C15 C16 122.1(3) . .
C12 C13 C14 121.1(3) . .
C3 C4 C5 125.1(3) . .
O3 C28 C27 105.4(3) . .
O2 C24 C23 105.0(3) . .
C28 C27 C26 101.4(3) . .
O1 C20 C19 105.2(3) . .
O2 C21 C22 106.6(3) . .
C21 C22 C23 104.4(3) . .
O3 C25 C26 105.4(3) . .
C15 C14 C13 117.7(3) . .
C27 C26 C25 101.7(3) . .
O1 C17 C18 106.6(3) . .
C24 C23 C22 103.4(3) . .
C17 C18 C19 101.7(3) . .
O6 Na4 N3 129.43(10) . 2_656
O6 Na4 N4 122.09(10) . 2_656
O6 Na4 N4 106.51(10) . .
N3 Na4 N4 118.79(10) 2_656 .
N4 Na4 N3 70.99(9) 2_656 2_656
N4 Na4 N4 101.54(10) 2_656 .
C56 O6 Na4 135.1(2) . .
C53 O6 Na4 110.04(19) . .
C53 O6 C56 109.3(2) . .
C32 C31 C30 130.5(3) . .
C31 C30 Na4 151.6(2) . 2_656
C31 C30 C29 124.7(3) . .
C31 C30 N4 118.2(3) . .
C29 C30 Na4 69.92(18) . 2_656
C29 C30 N4 116.9(3) . .
N4 C30 Na4 52.18(15) . 2_656
C34 C35 C35 112.4(2) . 2_656
C34 C35 C29 107.4(3) . .
C29 C35 C35 118.31(16) . 2_656
C33 C34 C35 123.8(3) . .
O6 C56 C55 105.4(3) . .
C34 C33 C32 126.0(3) . .
C31 C32 C33 125.1(3) . .
O6 C53 C54 106.3(3) . .
C53 C54 C55 102.1(3) . .
C56 C55 C54 101.9(3) . .
C20 C19 C18 102.3(3) . .
Na2 N2 Na2 78.32(9) . 2_556
Na2 N2 Na1 91.42(9) . .
Na2 N2 Na1 164.66(12) 2_556 .
C11 N2 Na2 118.6(2) . 2_556
C11 N2 Na2 133.1(2) . .
C11 N2 Na1 76.72(17) . .
C11 N2 C2 121.4(3) . .
C2 N2 Na2 90.07(18) . 2_556
C2 N2 Na2 100.30(18) . .
C2 N2 Na1 80.49(17) . .
C30 C29 Na4 81.69(18) . 2_656
C30 C29 C35 117.2(3) . .
C35 C29 Na4 129.3(2) . 2_656
N3 C29 Na4 59.67(16) . 2_656
N3 C29 C30 118.7(3) . .
N3 C29 C35 124.1(3) . .
C1 C2 Na2 115.0(2) . 2_556
C1 C2 N2 115.5(3) . .
C3 C2 Na2 88.96(19) . 2_556
C3 C2 C1 124.4(3) . .
C3 C2 N2 119.7(3) . .
N2 C2 Na2 58.90(15) . 2_556
C29 N3 Na4 91.76(18) . 2_656
C29 N3 C36 122.9(3) . .
C29 N3 Na3 101.0(2) . .
C36 N3 Na4 113.30(19) . 2_656
C36 N3 Na3 125.26(19) . .
Na3 N3 Na4 94.44(10) . 2_656
N3 C36 C38 110.8(3) . .
N3 C36 C37 109.0(3) . .
C37 C36 C38 110.4(3) . .
Na4 N4 Na4 77.06(9) 2_656 .
Na4 N4 Na3 88.19(9) 2_656 .
Na4 N4 Na3 162.62(12) . .
C30 N4 Na4 98.75(19) . 2_656
C30 N4 Na4 89.24(18) . .
C30 N4 Na3 83.93(17) . .
C39 N4 Na4 136.4(2) . 2_656
C39 N4 Na4 120.2(2) . .
C39 N4 C30 119.6(3) . .
C39 N4 Na3 76.92(18) . .
N4 C39 C40 118.7(3) . .
N4 C39 C44 126.2(3) . .
C40 C39 C44 114.9(3) . .
C41 C40 C39 122.4(4) . .
C40 C41 C42 121.3(4) . .
C42 C43 C44 121.9(4) . .
C43 C42 C41 118.2(4) . .
C43 C44 C39 121.3(3) . .
N3 Na3 Na4 44.04(7) . 2_656
N3 Na3 N4 68.21(9) . .
N3 Na3 O5 124.89(11) . .
N4 Na3 Na4 42.81(7) . 2_656
O5 Na3 Na4 99.46(8) . 2_656
O5 Na3 N4 116.63(10) . .
O4 Na3 Na4 152.86(8) . 2_656
O4 Na3 N3 110.77(11) . .
O4 Na3 N4 128.08(10) . .
O4 Na3 O5 105.62(10) . .
C52 O5 Na3 112.8(2) . .
C52 O5 C49 109.2(3) . .
C49 O5 Na3 123.5(2) . .
C45 O4 Na3 122.6(2) . .
C45 O4 C48 108.2(3) . .
C48 O4 Na3 116.2(2) . .
O4 C45 C46 106.0(3) . .
O5 C52 C51 108.2(6) . .
O5 C52 C51A 103.3(7) . .
C45 C46 C47A 99.8(5) . .
C47 C46 C45 110.6(7) . .
O5 C49 C50 105.4(6) . .
O5 C49 C50A 107.4(8) . .
O4 C48 C47A 107.5(5) . .
O4 C48 C47 106.8(7) . .
C51 C50 C49 104.7(10) . .
C48 C47A C46 104.6(6) . .
C50 C51 C52 99.4(9) . .
C49 C50A C51A 97.3(12) . .
C52 C51A C50A 105.0(13) . .
C46 C47 C48 101.7(10) . .

loop_
_geom_bond_atom_site_label_1
_geom_bond_atom_site_label_2
_geom_bond_distance
_geom_bond_site_symmetry_2
Na2 N1 2.403(3) .
Na2 O3 2.250(2) .
Na2 N2 2.407(3) 2_556
Na2 N2 2.369(3) .
Na1 N1 2.316(3) .
Na1 O1 2.327(3) .
Na1 O2 2.295(3) .
Na1 N2 2.603(3) .
N1 C1 1.345(4) .
N1 C8 1.489(4) .
O3 C28 1.442(4) .
O3 C25 1.440(4) .
O1 C20 1.451(4) .
O1 C17 1.438(4) .
O2 C24 1.427(4) .
O2 C21 1.428(4) .
C6 C7 1.474(4) .
C6 C5 1.344(4) .
C7 C7 1.520(6) 2_556
C7 C1 1.556(4) .
C5 C4 1.414(4) .
C1 C2 1.424(4) .
C3 Na2 3.122(3) 2_556
C3 C4 1.383(4) .
C3 C2 1.412(4) .
C9 C8 1.479(4) .
C8 C10 1.514(5) .
C11 C12 1.434(4) .
C11 C16 1.426(5) .
C11 N2 1.348(4) .
C12 C13 1.367(5) .
C16 C15 1.391(5) .
C15 C14 1.375(5) .
C13 C14 1.396(5) .
C28 C27 1.504(5) .
C24 C23 1.506(5) .
C27 C26 1.519(5) .
C20 C19 1.493(6) .
C21 C22 1.520(5) .
C22 C23 1.527(5) .
C25 C26 1.521(5) .
C17 C18 1.505(5) .
C18 C19 1.514(6) .
Na4 O6 2.258(3) .
Na4 N3 2.423(3) 2_656
Na4 N4 2.363(3) 2_656
Na4 N4 2.428(3) .
O6 C56 1.444(4) .
O6 C53 1.442(4) .
C31 C30 1.410(4) .
C31 C32 1.381(4) .
C30 Na4 2.956(3) 2_656
C30 C29 1.420(4) .
C30 N4 1.453(4) .
C35 C35 1.556(6) 2_656
C35 C34 1.487(4) .
C35 C29 1.544(4) .
C34 C33 1.346(5) .
C56 C55 1.510(5) .
C33 C32 1.419(5) .
C53 C54 1.504(5) .
C54 C55 1.521(5) .
N2 Na2 2.407(3) 2_556
N2 C2 1.449(4) .
C29 Na4 2.806(3) 2_656
C29 N3 1.342(4) .
C2 Na2 2.811(3) 2_556
N3 Na4 2.423(3) 2_656
N3 C36 1.475(4) .
N3 Na3 2.310(3) .
C36 C38 1.532(5) .
C36 C37 1.495(4) .
N4 Na4 2.363(3) 2_656
N4 C39 1.354(4) .
N4 Na3 2.624(3) .
C39 C40 1.427(5) .
C39 C44 1.433(5) .
C40 C41 1.370(5) .
C41 C42 1.390(6) .
C43 C42 1.381(5) .
C43 C44 1.385(5) .
Na3 Na4 3.4751(19) 2_656
Na3 O5 2.312(3) .
Na3 O4 2.308(3) .
O5 C52 1.437(5) .
O5 C49 1.439(4) .
O4 C45 1.424(4) .
O4 C48 1.436(5) .
C45 C46 1.498(5) .
C52 C51 1.528(15) .
C52 C51A 1.50(2) .
C46 C47A 1.529(9) .
C46 C47 1.462(16) .
C49 C50 1.549(16) .
C49 C50A 1.473(18) .
C48 C47A 1.441(8) .
C48 C47 1.570(17) .
C50 C51 1.52(2) .
C50A C51A 1.54(3) .
